data_4022341
loop_
_publ_author_name
'Luisa Benati'
'Gianluca Calestani'
'Rino Leardini'
'Matteo Minozzi'
'Daniele Nanni'
'Piero Spagnolo'
'Samantha Strazzari'
'Giuseppe Zanardi'

_publ_contact_author
;
     Prof. Gianluca Calestani
     Universit\',chr(39),'a di Parma')
     Dipartimento di Chimica Generale ed Inorganica
     Chimica Analitica, Chimica Fisica
     Viale delle Scienze 17/A
     I-43100 Parma
     Italy
;
_publ_contact_author_email calestg@at@ipruniv.cce.unipr.it
_publ_contact_author_fax '[039]521 905 556'
_publ_contact_author_phone '[039]521 905 447'
_publ_section_title
;
 Cascade Radical Reactions via \a-(Arylsulfanyl)imidoyl Radicals:
 Competitive [4 + 2] and [4 + 1] Radical Annulations
 of Alkynyl Isothiocyanates with Aryl Radicals
;
_journal_name_full 'Journal of Organic Chemistry'
_journal_page_first 3454
_journal_page_last 3464
_journal_paper_doi 10.1021/jo0267504
_journal_volume 68
_journal_year 2003
_chemical_formula_sum 'C22 H12 F3 N S'
_chemical_formula_weight 379.40
_space_group_IT_number 14
_symmetry_cell_setting monoclinic
_symmetry_space_group_name_Hall '-P 2ybc'
_symmetry_space_group_name_H-M 'P 1 21/c 1'
_atom_sites_solution_hydrogens difmap
_atom_sites_solution_primary direct
_atom_sites_solution_secondary difmap
_audit_creation_date 04/09/2002
_audit_creation_method 'ModiCIF v1.02'
_cell_angle_alpha 90.00(0)
_cell_angle_beta 97.84(5)
_cell_angle_gamma 90.00(0)
_cell_formula_units_Z 4.00
_cell_length_a 17.465(3)
_cell_length_b 11.036(2)
_cell_length_c 9.447(2)
_cell_measurement_reflns_used 32
_cell_measurement_temperature 22
_cell_measurement_theta_max 26.4
_cell_measurement_theta_min 18.6
_cell_volume 1803.8(6)
_computing_cell_refinement 'Belletti et al., 1993'
_computing_data_collection 'Belletti, Cantoni & Pasquinelli,1993'
_computing_data_reduction 'DIFAU (Belletti et al.)'
_computing_publication_material 'PARST (Nardelli, 1983)'
_computing_structure_refinement 'SHELXS-93 (Sheldrick, 1993)'
_computing_structure_solution 'SIR97 (Altomare et al., 1998)'
_diffrn_ambient_temperature 22
_diffrn_measurement_device 'Siemens AED'
_diffrn_measurement_method theta/2theta
_diffrn_radiation_monochromator graphite
_diffrn_radiation_source fine-focussealedtube
_diffrn_radiation_type CuK\a
_diffrn_radiation_wavelength 1.54178
_diffrn_reflns_av_R_equivalents 0.0675
_diffrn_reflns_av_sigmaI/netI 0.0311
_diffrn_reflns_limit_h_max 21
_diffrn_reflns_limit_h_min -18
_diffrn_reflns_limit_k_max 13
_diffrn_reflns_limit_k_min 0
_diffrn_reflns_limit_l_max 11
_diffrn_reflns_limit_l_min 0
_diffrn_reflns_number 3537
_diffrn_reflns_theta_max 70.08
_diffrn_reflns_theta_min 4.75
_diffrn_standards_decay_% .08
_diffrn_standards_interval_count 100
_diffrn_standards_number 3
_exptl_absorpt_coefficient_mu 1.9121
_exptl_absorpt_correction_T_max 1.00
_exptl_absorpt_correction_T_min .97
_exptl_absorpt_correction_type none
_exptl_crystal_colour red
_exptl_crystal_density_diffrn 1.3970
_exptl_crystal_density_meas ?
_exptl_crystal_density_method not_measured
_exptl_crystal_description prism
_exptl_crystal_F_000 776.0
_exptl_crystal_size_max 0.56
_exptl_crystal_size_mid 0.46
_exptl_crystal_size_min 0.43
_refine_diff_density_max 0.372
_refine_diff_density_min -0.264
_refine_diff_density_rms 0.055
_refine_ls_extinction_method none
_refine_ls_goodness_of_fit_all 0.898
_refine_ls_goodness_of_fit_obs 1.219
_refine_ls_hydrogen_treatment not_refined
_refine_ls_matrix_type full
_refine_ls_number_parameters 284
_refine_ls_number_reflns 3011
_refine_ls_number_restraints 45
_refine_ls_restrained_S_all 0.864
_refine_ls_restrained_S_obs 1.233
_refine_ls_R_factor_all 0.1162
_refine_ls_R_factor_obs 0.0693
_refine_ls_shift/esd_max -0.001
_refine_ls_shift/esd_mean 0.000
_refine_ls_structure_factor_coef Fsqd
_refine_ls_weighting_details 'w=1/[\s^2^(Fo^2^)+(0.1669P)^2^+0.0000P] where P=(Fo^2^+2Fc^2^)/3'
_refine_ls_weighting_scheme calc
_refine_ls_wR_factor_all 0.2311
_refine_ls_wR_factor_obs 0.2016
_reflns_number_observed 1429
_reflns_number_total 3428
_reflns_threshold_expression '>2 sigma(I)'
_cod_data_source_file jo0267504si20021122_042738_1.cif
_cod_data_source_block dnred22
_cod_depositor_comments
;
The following automatic conversions were performed:

'_exptl_crystal_density_meas' value 'not_measured' was changed to '?'
- the value is perceived as not measured.

Automatic conversion script
Id: cif_fix_values 3008 2015-01-20 13:52:24Z robertas 

The following automatic conversions were performed:

'_refine_ls_weighting_scheme' value 'calc
w=1/[\s^2^(Fo^2^)+(0.1669P)^2^+0.0000P] where P=(Fo^2^+2Fc^2^)/3' was
changed to 'calc'. New tag '_refine_ls_weighting_details' was
created. The value of the new tag was set to
'w=1/[\s^2^(Fo^2^)+(0.1669P)^2^+0.0000P] where P=(Fo^2^+2Fc^2^)/3'.

Automatic conversion script
Id: cif_fix_values 3143 2015-03-26 13:38:13Z robertas 
;
_cod_original_sg_symbol_H-M 'P 21/c'
_cod_original_formula_sum 'C22 H12 N1 F3 S1'
_cod_database_code 4022341

loop_
_symmetry_equiv_pos_as_xyz
'x, y, z'
'-x, y+1/2, -z+1/2'
'-x, -y, -z'
'x, -y-1/2, z-1/2'

loop_
_atom_site_aniso_label
_atom_site_aniso_U_11
_atom_site_aniso_U_22
_atom_site_aniso_U_33
_atom_site_aniso_U_23
_atom_site_aniso_U_13
_atom_site_aniso_U_12
S1 0.1025(8) 0.0755(7) 0.1007(8) 0.0004(5) 0.0120(6) 0.0037(5)
N1 0.0896(22) 0.0846(23) 0.0809(21) 0.0056(17) 0.0024(18) -0.0062(18)
C5 0.0863(27) 0.0830(29) 0.0806(25) 0.0014(21) 0.0098(22) -0.0042(21)
C6 0.0770(23) 0.0772(24) 0.0679(21) -0.0007(18) 0.0033(18) -0.0007(18)
C7 0.0845(24) 0.0794(24) 0.0655(21) -0.0025(18) 0.0093(19) -0.0010(20)
C8 0.0832(24) 0.0764(23) 0.0663(21) 0.0009(18) 0.0078(19) -0.0028(19)
C9 0.0820(25) 0.0939(29) 0.0643(22) 0.0044(20) 0.0066(20) -0.0055(21)
C10 0.1062(31) 0.0890(31) 0.0875(28) 0.0018(23) 0.0210(25) 0.0017(25)
C11 0.1075(34) 0.1222(44) 0.0870(30) 0.0072(28) 0.0244(27) 0.0153(30)
C12 0.0988(34) 0.1301(43) 0.0888(31) 0.0104(31) 0.0210(27) -0.0050(32)
C13 0.0990(31) 0.1080(35) 0.0811(27) 0.0186(25) 0.0143(24) -0.0179(28)
C14 0.0872(26) 0.0938(29) 0.0689(22) 0.0073(20) 0.0003(21) -0.0137(23)
C15 0.0846(26) 0.0723(24) 0.0751(23) 0.0079(18) 0.0030(21) -0.0029(19)
C4 0.0842(28) 0.1104(36) 0.0877(28) -0.0037(25) 0.0173(23) -0.0016(26)
C3 0.0973(32) 0.1208(40) 0.1012(33) -0.0023(30) 0.0288(28) 0.0108(30)
C2 0.1035(32) 0.0898(32) 0.1051(33) -0.0036(26) 0.0142(28) 0.0135(27)
C1 0.0790(24) 0.0932(29) 0.0750(23) -0.0051(20) 0.0040(20) 0.0049(21)
C16 0.0870(25) 0.0761(24) 0.0819(25) -0.0077(20) 0.0286(22) -0.0052(20)
C17 0.1081(35) 0.0962(34) 0.1190(39) -0.0213(30) 0.0096(33) -0.0111(29)
C18 0.1240(44) 0.1088(44) 0.1490(53) -0.0494(39) 0.0297(39) -0.0321(36)
C19 0.1300(45) 0.0753(32) 0.1678(59) 0.0021(35) 0.0605(43) 0.0008(31)
C20 0.1560(48) 0.0800(30) 0.1154(39) 0.0107(30) 0.0435(38) 0.0152(33)
C21 0.1209(34) 0.0834(29) 0.0834(28) 0.0062(23) 0.0148(27) 0.0109(27)
C22 0.1031(40) 0.1213(44) 0.1233(47) -0.0012(39) 0.0413(38) 0.0010(34)
F1A 0.179(14) 0.1482(64) 0.236(18) -0.0236(95) 0.124(13) -0.0434(73)
F2A 0.0812(44) 0.211(11) 0.172(13) 0.0059(83) 0.0165(49) -0.0315(48)
F3A 0.173(14) 0.291(22) 0.0949(45) 0.0300(72) 0.0230(56) -0.101(14)
F1B 0.340(40) 0.356(49) 0.0847(90) 0.019(15) -0.028(15) -0.261(37)
F2B 0.216(27) 0.214(15) 0.188(31) -0.032(16) 0.114(26) -0.052(16)
F3B 0.1255(86) 0.150(17) 0.219(29) 0.095(17) 0.028(12) -0.0038(87)

loop_
_atom_site_label
_atom_site_fract_x
_atom_site_fract_y
_atom_site_fract_z
_atom_site_U_iso_or_equiv
_atom_site_thermal_displace_type
_atom_site_aniso_ratio
_atom_site_occupancy
S1 0.23747(7) 0.3756(1) 0.4811(1) 0.0930(5) aniso 1.39 1.0000
N1 0.3481(2) 0.3525(3) 0.3183(4) 0.0859(13) aniso 1.34 1.0000
C5 0.1543(2) 0.0522(4) 0.5995(4) 0.0834(15) aniso 1.13 1.0000
C6 0.2014(2) 0.1348(4) 0.5357(4) 0.0746(13) aniso 1.25 1.0000
C7 0.2628(2) 0.0885(4) 0.4618(4) 0.0766(13) aniso 1.30 1.0000
C8 0.3084(2) 0.1650(4) 0.3953(4) 0.0755(13) aniso 1.29 1.0000
C9 0.3712(2) 0.1418(4) 0.3090(4) 0.0804(15) aniso 1.53 1.0000
C10 0.4070(3) 0.0412(4) 0.2646(5) 0.0935(18) aniso 1.30 1.0000
C11 0.4635(3) 0.0548(5) 0.1756(5) 0.1045(23) aniso 1.66 1.0000
C12 0.4826(3) 0.1701(6) 0.1319(5) 0.1052(23) aniso 1.66 1.0000
C13 0.4480(3) 0.2714(5) 0.1739(5) 0.0958(17) aniso 1.94 1.0000
C14 0.3920(2) 0.2575(4) 0.2640(4) 0.0843(16) aniso 1.69 1.0000
C15 0.3014(2) 0.2982(4) 0.3929(4) 0.0780(15) aniso 1.42 1.0000
C4 0.0950(3) 0.0928(5) 0.6693(5) 0.0936(18) aniso 1.40 1.0000
C3 0.0814(3) 0.2142(5) 0.6831(5) 0.1050(21) aniso 1.59 1.0000
C2 0.1267(3) 0.2964(5) 0.6241(5) 0.0995(19) aniso 1.40 1.0000
C1 0.1861(2) 0.2603(4) 0.5496(4) 0.0830(15) aniso 1.38 1.0000
C16 0.2775(2) -0.0451(4) 0.4593(4) 0.0801(14) aniso 1.60 1.0000
C17 0.2369(3) -0.1183(5) 0.3580(6) 0.1083(21) aniso 1.65 1.0000
C18 0.2522(4) -0.2425(6) 0.3568(7) 0.1263(28) aniso 2.71 1.0000
C19 0.3087(4) -0.2911(5) 0.4544(8) 0.1206(25) aniso 2.50 1.0000
C20 0.3498(4) -0.2197(5) 0.5556(7) 0.1148(25) aniso 2.20 1.0000
C21 0.3335(3) -0.0980(4) 0.5598(5) 0.0958(18) aniso 1.62 1.0000
C22 0.0454(3) 0.0026(6) 0.7325(7) 0.1135(26) aniso 1.70 1.0000
F1A 0.0532(6) -0.1100(9) 0.6886(14) 0.1788(80) aniso 3.62 0.6236
F2A -0.0279(4) 0.0201(9) 0.6977(11) 0.1547(60) aniso 3.00 0.6236
F3A 0.0552(7) -0.0015(14) 0.8697(8) 0.1858(89) aniso 4.65 0.6236
F1B -0.0006(11) -0.0567(16) 0.6413(14) 0.265(22) aniso 8.86 0.3764
F2B 0.0001(11) 0.0519(15) 0.8184(20) 0.198(15) aniso 3.15 0.3764
F3B 0.0844(8) -0.0765(14) 0.8098(21) 0.164(12) aniso 3.60 0.3764
H5 0.1636(2) -0.0305(4) 0.5941(4) 0.0626(92) iso 1.00 1.0000
H10 0.3937(3) -0.0355(4) 0.2938(5) 0.104(15) iso 1.00 1.0000
H11 0.4884(3) -0.0130(5) 0.1452(5) 0.103(15) iso 1.00 1.0000
H12 0.5203(3) 0.1779(6) 0.0720(5) 0.102(14) iso 1.00 1.0000
H13 0.4613(3) 0.3477(5) 0.1434(5) 0.093(13) iso 1.00 1.0000
H3 0.0417(3) 0.2406(5) 0.7321(5) 0.122(17) iso 1.00 1.0000
H2 0.1173(3) 0.3787(5) 0.6342(5) 0.086(12) iso 1.00 1.0000
H17 0.1991(3) -0.0851(5) 0.2901(6) 0.087(13) iso 1.00 1.0000
H18 0.2239(4) -0.2921(6) 0.2893(7) 0.128(17) iso 1.00 1.0000
H19 0.3192(4) -0.3736(5) 0.4520(8) 0.167(24) iso 1.00 1.0000
H20 0.3886(4) -0.2531(5) 0.6213(7) 0.176(29) iso 1.00 1.0000
H21 0.3602(3) -0.0501(4) 0.6310(5) 0.135(20) iso 1.00 1.0000

loop_
_atom_type_symbol
_atom_type_description
_atom_type_scat_dispersion_real
_atom_type_scat_dispersion_imag
_atom_type_scat_source
C C 0.0181 0.0091 'International Tables Vol C Tables 4.2.6.8 and 6.1.1.4'
H H 0.0000 0.0000 'International Tables Vol C Tables 4.2.6.8 and 6.1.1.4'
N N 0.0311 0.0180 'International Tables Vol C Tables 4.2.6.8 and 6.1.1.4'
F F 0.0727 0.0534 'International Tables Vol C Tables 4.2.6.8 and 6.1.1.4'
S S 0.3331 0.5567 'International Tables Vol C Tables 4.2.6.8 and 6.1.1.4'

loop_
_geom_angle_atom_site_label_1
_geom_angle_atom_site_label_2
_geom_angle_atom_site_label_3
_geom_angle
_geom_angle_publ_flag
C15 S1 C1 102.8(2) yes
C14 N1 C15 105.3(3) yes
C6 C5 C4 120.9(4) yes
C5 C6 C7 119.3(3) yes
C5 C6 C1 117.4(4) yes
C7 C6 C1 123.3(4) yes
C6 C7 C8 121.2(3) yes
C6 C7 C16 119.6(4) yes
C8 C7 C16 119.2(4) yes
C7 C8 C9 132.0(3) yes
C7 C8 C15 124.7(4) yes
C9 C8 C15 103.3(3) yes
C8 C9 C10 135.7(4) yes
C8 C9 C14 104.5(3) yes
C10 C9 C14 119.7(4) yes
C9 C10 C11 119.4(4) yes
C10 C11 C12 119.8(5) yes
C11 C12 C13 122.2(6) yes
C12 C13 C14 117.9(5) yes
N1 C14 C9 112.5(4) yes
N1 C14 C13 126.4(4) yes
C9 C14 C13 121.1(4) yes
S1 C15 N1 122.4(3) yes
S1 C15 C8 123.3(3) yes
N1 C15 C8 114.4(4) yes
C5 C4 C3 121.0(5) yes
C5 C4 C22 119.3(4) yes
C3 C4 C22 119.7(5) yes
C4 C3 C2 119.4(5) yes
C3 C2 C1 121.9(5) yes
S1 C1 C6 124.6(3) yes
S1 C1 C2 116.1(3) yes
C6 C1 C2 119.3(4) yes
C7 C16 C17 121.1(4) yes
C7 C16 C21 120.5(4) yes
C17 C16 C21 118.4(4) yes
C16 C17 C18 120.1(5) yes
C17 C18 C19 120.1(6) yes
C18 C19 C20 120.6(7) yes
C19 C20 C21 119.5(5) yes
C16 C21 C20 121.2(5) yes
C4 C22 F1A 114.2(7) yes
C4 C22 F2A 114.0(6) yes
C4 C22 F3A 114.9(6) yes
C4 C22 F1B 114.7(9) yes
C4 C22 F2B 113.4(9) yes
C4 C22 F3B 113.0(9) yes
F1A C22 F2A 101.6(7) yes
F1A C22 F3A 106.1(9) yes
F1A C22 F1B 52.3(9) yes
F1A C22 F2B 132.3(10) yes
F1A C22 F3B 57.7(9) yes
F2A C22 F3A 104.7(8) yes
F2A C22 F1B 52.7(9) yes
F2A C22 F2B 56.0(9) yes
F2A C22 F3B 133.0(9) yes
F3A C22 F1B 130.4(9) yes
F3A C22 F2B 53.5(9) yes
F3A C22 F3B 53.9(10) yes
F1B C22 F2B 104.5(11) yes
F1B C22 F3B 105.9(11) yes
F2B C22 F3B 104.3(11) yes
C22 F1A F1B 61.7(11) yes
C22 F1A F3B 59.2(9) yes
F1B F1A F3B 115.8(14) yes
C22 F2A F1B 62.9(11) yes
C22 F2A F2B 63.4(10) yes
F1B F2A F2B 120.5(14) yes
C22 F3A F2B 65.0(11) yes
C22 F3A F3B 62.6(11) yes
F2B F3A F3B 123.1(16) yes
C22 F1B F1A 66.0(11) yes
C22 F1B F2A 64.4(11) yes
F1A F1B F2A 124.9(18) yes
C22 F2B F2A 60.6(10) yes
C22 F2B F3A 61.5(11) yes
F2A F2B F3A 116.1(16) yes
C22 F3B F1A 63.1(10) yes
C22 F3B F3A 63.5(12) yes
F1A F3B F3A 119.4(16) yes

loop_
_geom_bond_atom_site_label_1
_geom_bond_atom_site_label_2
_geom_bond_distance
_geom_bond_publ_flag
S1 C15 1.710(4) yes
S1 C1 1.732(4) yes
N1 C14 1.434(6) yes
N1 C15 1.295(6) yes
C5 C6 1.416(6) yes
C5 C4 1.376(7) yes
C6 C7 1.450(6) yes
C6 C1 1.420(6) yes
C7 C8 1.371(6) yes
C7 C16 1.497(6) yes
C8 C9 1.476(6) yes
C8 C15 1.475(6) yes
C9 C10 1.368(6) yes
C9 C14 1.409(6) yes
C10 C11 1.389(8) yes
C11 C12 1.392(8) yes
C12 C13 1.356(8) yes
C13 C14 1.390(7) yes
C4 C3 1.370(8) yes
C4 C22 1.496(8) yes
C3 C2 1.371(8) yes
C2 C1 1.389(7) yes
C16 C17 1.373(7) yes
C16 C21 1.395(6) yes
C17 C18 1.397(9) yes
C18 C19 1.365(9) yes
C19 C20 1.365(9) yes
C20 C21 1.375(7) yes
C22 F1A 1.323(12) yes
C22 F2A 1.292(9) yes
C22 F3A 1.285(10) yes
C22 F1B 1.276(17) yes
C22 F2B 1.325(21) yes
C22 F3B 1.274(17) yes
F1A F1B 1.146(20) yes
F1A F3B 1.25(2) yes
F2A F1B 1.140(20) yes
F2A F2B 1.229(20) yes
F3A F2B 1.18(2) yes
F3A F3B 1.16(2) yes
